data_4316961
loop_
_publ_author_name
'Ji-Jun Jiang'
'Mei Pan'
'Jun-Min Liu'
'Wei Wang'
'Cheng-Yong Su'

_publ_section_title
;
 Assembly of Robust and Porous Hydrogen-Bonded Coordination Frameworks:
 Isomorphism, Polymorphism, and Selective Adsorption
;
_journal_name_full 'Inorganic Chemistry'
_journal_page_first 10166
_journal_page_last 10173
_journal_paper_doi 10.1021/ic1014384
_journal_volume 49
_journal_year 2010
_chemical_formula_sum 'C24 H25 N10 O11 Yb'
_chemical_formula_weight 802.58
_chemical_name_systematic
; 
 ? 
;
_space_group_IT_number 15
_symmetry_cell_setting monoclinic
_symmetry_space_group_name_Hall '-C 2yc'
_symmetry_space_group_name_H-M 'C 1 2/c 1'
_atom_sites_solution_hydrogens geom
_atom_sites_solution_primary direct
_atom_sites_solution_secondary difmap
_audit_creation_method SHELXL-97
_cell_angle_alpha 90.00
_cell_angle_beta 97.984(5)
_cell_angle_gamma 90.00
_cell_formula_units_Z 8
_cell_length_a 26.5349(18)
_cell_length_b 14.2013(12)
_cell_length_c 17.1284(8)
_cell_measurement_temperature 293(2)
_cell_volume 6391.9(8)
_computing_structure_refinement 'SHELXL-97 (Sheldrick, 1997)'
_computing_structure_solution 'SHELXS-97 (Sheldrick, 1990)'
_diffrn_ambient_temperature 293(2)
_diffrn_measured_fraction_theta_full 0.963
_diffrn_measured_fraction_theta_max 0.963
_diffrn_measurement_device_type Apex
_diffrn_radiation_monochromator graphite
_diffrn_radiation_source 'fine-focus sealed tube'
_diffrn_radiation_type MoK\a
_diffrn_radiation_wavelength 0.71073
_diffrn_reflns_av_R_equivalents 0.0393
_diffrn_reflns_av_sigmaI/netI 0.0678
_diffrn_reflns_limit_h_max 32
_diffrn_reflns_limit_h_min -33
_diffrn_reflns_limit_k_max 18
_diffrn_reflns_limit_k_min -11
_diffrn_reflns_limit_l_max 21
_diffrn_reflns_limit_l_min -16
_diffrn_reflns_number 17281
_diffrn_reflns_theta_full 27.00
_diffrn_reflns_theta_max 27.00
_diffrn_reflns_theta_min 2.73
_exptl_absorpt_coefficient_mu 2.997
_exptl_absorpt_correction_T_max 0.6620
_exptl_absorpt_correction_T_min 0.4667
_exptl_absorpt_correction_type multi-scan
_exptl_absorpt_process_details SADABS
_exptl_crystal_colour colorless
_exptl_crystal_density_diffrn 1.668
_exptl_crystal_density_method 'not measured'
_exptl_crystal_description Block
_exptl_crystal_F_000 3176
_exptl_crystal_size_max 0.30
_exptl_crystal_size_mid 0.25
_exptl_crystal_size_min 0.15
_refine_diff_density_max 0.962
_refine_diff_density_min -0.692
_refine_diff_density_rms 0.116
_refine_ls_extinction_method none
_refine_ls_goodness_of_fit_ref 1.037
_refine_ls_hydrogen_treatment geom
_refine_ls_matrix_type full
_refine_ls_number_parameters 436
_refine_ls_number_reflns 6721
_refine_ls_number_restraints 37
_refine_ls_restrained_S_all 1.046
_refine_ls_R_factor_all 0.0911
_refine_ls_R_factor_gt 0.0388
_refine_ls_shift/su_max 0.034
_refine_ls_shift/su_mean 0.001
_refine_ls_structure_factor_coef Fsqd
_refine_ls_weighting_details 'calc w=1/[\s^2^(Fo^2^)+(0.0546P)^2^+0.0000P] where P=(Fo^2^+2Fc^2^)/3'
_refine_ls_weighting_scheme calc
_refine_ls_wR_factor_gt 0.0928
_refine_ls_wR_factor_ref 0.1155
_reflns_number_gt 3744
_reflns_number_total 6721
_reflns_threshold_expression >2sigma(I)
_cod_data_source_file ic1014384_si_001_02.cif
_cod_data_source_block 1-yb-2H2O
_cod_depositor_comments
;
The following automatic conversions were performed:

'_symmetry_cell_setting' value 'Monoclinic' changed to 'monoclinic'
according to the built-in table from CIF Core dictionary named
'cif_core.dic' version 2.4.1 from 2010-06-29.

Automatic conversion script
Id: cif_fix_values 1646 2011-03-28 12:23:43Z adriana 
;
_cod_database_code 4316961

loop_
_symmetry_equiv_pos_as_xyz
'x, y, z'
'-x, y, -z+1/2'
'x+1/2, y+1/2, z'
'-x+1/2, y+1/2, -z+1/2'
'-x, -y, -z'
'x, -y, z-1/2'
'-x+1/2, -y+1/2, -z'
'x+1/2, -y+1/2, z-1/2'

loop_
_atom_site_label
_atom_site_type_symbol
_atom_site_fract_x
_atom_site_fract_y
_atom_site_fract_z
_atom_site_U_iso_or_equiv
_atom_site_adp_type
_atom_site_occupancy
_atom_site_symmetry_multiplicity
_atom_site_calc_flag
_atom_site_refinement_flags
_atom_site_disorder_assembly
_atom_site_disorder_group
Yb1 Yb 0.337903(9) -0.00230(2) -0.402033(13) 0.05055(11) Uani 1 1 d . A .
O1 O 0.35571(18) -0.1634(3) -0.3529(2) 0.0748(14) Uani 1 1 d . A .
N1 N 0.31576(18) -0.0003(4) -0.5592(3) 0.0504(11) Uani 1 1 d . A .
C1 C 0.3644(2) 0.0055(5) -0.5957(3) 0.0575(15) Uani 1 1 d . . .
H1A H 0.3589 -0.0206 -0.6485 0.069 Uiso 1 1 calc R A .
H1B H 0.3745 0.0708 -0.5993 0.069 Uiso 1 1 calc R . .
O2 O 0.3171(2) -0.0707(4) -0.2820(2) 0.0734(14) Uani 1 1 d . A .
N2 N 0.40500(19) -0.0651(4) -0.4709(3) 0.0539(13) Uani 1 1 d . A .
C2 C 0.4048(2) -0.0472(4) -0.5470(3) 0.0520(15) Uani 1 1 d . A .
O3 O 0.3423(2) -0.2049(4) -0.2346(3) 0.114(2) Uani 1 1 d . . .
N3 N 0.26187(18) -0.0967(3) -0.4562(3) 0.0512(12) Uani 1 1 d . A .
C3 C 0.4759(3) -0.1216(5) -0.5131(4) 0.0567(16) Uani 1 1 d . . .
O4 O 0.32590(19) 0.1167(4) -0.2964(2) 0.0706(13) Uani 1 1 d . A .
N4 N 0.33621(19) 0.1553(4) -0.4646(3) 0.0541(13) Uani 1 1 d . A .
C4 C 0.5234(3) -0.1659(6) -0.5080(4) 0.076(2) Uani 1 1 d . . .
H4A H 0.5408 -0.1709 -0.5513 0.092 Uiso 1 1 calc R . .
O5 O 0.26024(17) 0.0765(3) -0.3792(2) 0.0641(12) Uani 1 1 d . A .
N5 N 0.44642(19) -0.0786(4) -0.5736(3) 0.0614(15) Uani 1 1 d . . .
H5A H 0.4534 -0.0726 -0.6209 0.074 Uiso 1 1 calc R A .
C5 C 0.5428(3) -0.2013(6) -0.4357(5) 0.079(2) Uani 1 1 d . . .
H5B H 0.5735 -0.2339 -0.4305 0.094 Uiso 1 1 calc R . .
O6 O 0.2540(2) 0.1871(4) -0.2935(3) 0.0942(18) Uani 1 1 d . . .
N6 N 0.2056(2) -0.1480(4) -0.5569(3) 0.0603(14) Uani 1 1 d . . .
H6A H 0.1925 -0.1609 -0.6045 0.072 Uiso 1 1 calc R . .
C6 C 0.5182(3) -0.1904(6) -0.3695(4) 0.078(2) Uani 1 1 d . . .
H6B H 0.5337 -0.2129 -0.3211 0.094 Uiso 1 1 calc R . .
N7 N 0.3078(2) 0.2536(4) -0.5620(3) 0.0599(14) Uani 1 1 d . . .
H7A H 0.2927 0.2732 -0.6067 0.072 Uiso 1 1 calc R . .
C7 C 0.4712(2) -0.1469(5) -0.3743(4) 0.0673(19) Uani 1 1 d . . .
H7B H 0.4544 -0.1415 -0.3303 0.081 Uiso 1 1 calc R . .
N8 N 0.3381(2) -0.1485(5) -0.2888(3) 0.0775(18) Uani 1 1 d . A .
C8 C 0.4502(2) -0.1117(4) -0.4470(3) 0.0530(15) Uani 1 1 d . . .
N9 N 0.2791(2) 0.1280(4) -0.3219(3) 0.0647(15) Uani 1 1 d . . .
C9 C 0.2885(2) -0.0874(5) -0.5877(3) 0.0565(16) Uani 1 1 d . . .
H9A H 0.2706 -0.0777 -0.6404 0.068 Uiso 1 1 calc R A .
H9B H 0.3126 -0.1385 -0.5896 0.068 Uiso 1 1 calc R . .
C10 C 0.2525(3) -0.1109(4) -0.5336(3) 0.0548(16) Uani 1 1 d . A .
C11 C 0.18346(14) -0.1609(2) -0.49142(19) 0.0608(17) Uani 1 1 d G . .
C12 C 0.13610(15) -0.1954(3) -0.4795(2) 0.086(2) Uani 1 1 d G . .
H12A H 0.1130 -0.2152 -0.5223 0.103 Uiso 1 1 calc R . .
C13 C 0.12321(13) -0.2005(3) -0.4037(3) 0.089(3) Uani 1 1 d G . .
H13A H 0.0915 -0.2236 -0.3957 0.106 Uiso 1 1 calc R . .
C14 C 0.15767(18) -0.1710(3) -0.3398(2) 0.096(3) Uani 1 1 d G . .
H14A H 0.1490 -0.1743 -0.2891 0.115 Uiso 1 1 calc R . .
C15 C 0.20502(17) -0.1365(3) -0.35168(18) 0.079(2) Uani 1 1 d G A .
H15A H 0.2281 -0.1167 -0.3089 0.095 Uiso 1 1 calc R . .
C16 C 0.21792(11) -0.1314(2) -0.42750(18) 0.0555(16) Uani 1 1 d G . .
C17 C 0.2850(2) 0.0840(4) -0.5804(3) 0.0570(16) Uani 1 1 d G . .
H17A H 0.2509 0.0752 -0.5673 0.068 Uiso 1 1 calc R A .
H17B H 0.2825 0.0957 -0.6366 0.068 Uiso 1 1 calc R . .
C18 C 0.3098(2) 0.1645(5) -0.5360(3) 0.0547(16) Uani 1 1 d . A .
C19 C 0.3345(3) 0.3082(5) -0.5034(4) 0.0648(18) Uani 1 1 d . . .
C20 C 0.3455(3) 0.4038(6) -0.4994(5) 0.081(2) Uani 1 1 d . . .
H20A H 0.3337 0.4443 -0.5405 0.097 Uiso 1 1 calc R . .
C21 C 0.3743(4) 0.4356(6) -0.4321(5) 0.090(3) Uani 1 1 d . . .
H21A H 0.3829 0.4990 -0.4276 0.108 Uiso 1 1 calc R . .
C22 C 0.3903(4) 0.3765(6) -0.3723(5) 0.095(3) Uani 1 1 d . . .
H22A H 0.4086 0.4017 -0.3268 0.114 Uiso 1 1 calc R . .
C23 C 0.3812(3) 0.2790(5) -0.3745(4) 0.079(2) Uani 1 1 d . . .
H23A H 0.3939 0.2393 -0.3333 0.095 Uiso 1 1 calc R . .
C24 C 0.3520(2) 0.2460(5) -0.4423(4) 0.0563(16) Uani 1 1 d . . .
N10 N 0.4301(3) 0.0524(6) -0.2736(6) 0.084(2) Uani 1 1 d . A 1
O7 O 0.4184(10) 0.072(2) -0.3549(12) 0.076(6) Uani 0.50 1 d P A 1
O8 O 0.4328(4) -0.0145(9) -0.2227(5) 0.061(3) Uani 0.50 1 d P A 1
O9 O 0.4347(6) 0.1357(9) -0.2350(8) 0.086(4) Uani 0.50 1 d P A 1
O7' O 0.4112(12) 0.046(2) -0.3381(16) 0.072(5) Uani 0.50 1 d PU A 2
O8' O 0.4104(7) -0.0170(12) -0.2694(11) 0.123(5) Uani 0.50 1 d PU A 2
O9' O 0.4613(5) 0.0995(14) -0.2426(9) 0.100(5) Uani 0.50 1 d PU B 2
O1W O 0.3460(6) 0.6082(9) -0.2856(7) 0.296(6) Uani 1 1 d U C 1
O2W O 0.5369(13) 0.534(2) -0.341(2) 0.303(14) Uani 0.50 1 d PU D 1
O3W O 0.4693(12) 0.559(2) -0.259(3) 0.357(16) Uani 0.50 1 d PU . 2

loop_
_atom_site_aniso_label
_atom_site_aniso_U_11
_atom_site_aniso_U_22
_atom_site_aniso_U_33
_atom_site_aniso_U_23
_atom_site_aniso_U_13
_atom_site_aniso_U_12
Yb1 0.05138(17) 0.05818(19) 0.04496(14) -0.00335(15) 0.01688(10) 0.00312(16)
O1 0.088(4) 0.081(3) 0.061(3) 0.008(2) 0.028(3) 0.014(3)
N1 0.053(3) 0.055(3) 0.046(2) 0.003(3) 0.017(2) 0.010(3)
C1 0.049(3) 0.072(4) 0.056(3) 0.002(4) 0.022(3) -0.002(4)
O2 0.087(4) 0.089(4) 0.046(2) 0.003(3) 0.018(2) 0.022(3)
N2 0.055(3) 0.062(3) 0.047(3) -0.012(2) 0.014(2) 0.007(3)
C2 0.057(4) 0.052(4) 0.051(3) -0.011(3) 0.020(3) -0.004(3)
O3 0.130(5) 0.111(5) 0.111(4) 0.049(4) 0.057(4) 0.023(4)
N3 0.049(3) 0.061(3) 0.046(3) -0.006(2) 0.015(2) -0.007(3)
C3 0.043(3) 0.064(4) 0.066(4) -0.016(3) 0.018(3) -0.005(4)
O4 0.059(3) 0.093(4) 0.060(3) -0.004(3) 0.009(2) 0.011(3)
N4 0.053(3) 0.054(3) 0.057(3) -0.004(3) 0.014(2) 0.000(3)
C4 0.040(4) 0.113(7) 0.077(5) -0.020(5) 0.009(4) 0.011(4)
O5 0.061(3) 0.073(3) 0.059(3) -0.008(2) 0.011(2) 0.013(2)
N5 0.054(3) 0.080(4) 0.056(3) -0.015(3) 0.030(3) -0.012(3)
C5 0.042(4) 0.097(6) 0.098(6) -0.016(5) 0.010(4) 0.009(4)
O6 0.101(4) 0.108(4) 0.075(3) -0.029(3) 0.019(3) 0.037(4)
N6 0.057(4) 0.066(4) 0.057(3) -0.010(3) 0.008(3) -0.008(3)
C6 0.065(5) 0.106(6) 0.062(4) -0.004(4) 0.005(4) 0.008(5)
N7 0.066(4) 0.060(4) 0.055(3) 0.007(3) 0.013(3) 0.007(3)
C7 0.045(4) 0.096(5) 0.062(4) -0.008(4) 0.010(3) 0.018(4)
N8 0.073(4) 0.102(5) 0.062(4) 0.025(4) 0.023(3) 0.013(4)
C8 0.050(4) 0.065(4) 0.046(3) -0.012(3) 0.014(3) -0.003(3)
N9 0.072(4) 0.071(4) 0.055(3) -0.005(3) 0.021(3) 0.014(3)
C9 0.059(4) 0.059(4) 0.052(4) -0.006(3) 0.009(3) 0.002(4)
C10 0.059(4) 0.051(4) 0.054(4) -0.004(3) 0.010(3) -0.004(3)
C11 0.059(5) 0.053(4) 0.072(4) 0.000(3) 0.015(4) -0.002(4)
C12 0.064(5) 0.064(5) 0.128(7) -0.011(5) 0.008(5) -0.014(4)
C13 0.069(5) 0.087(6) 0.120(7) 0.002(5) 0.049(5) -0.007(5)
C14 0.093(7) 0.108(7) 0.097(6) -0.003(5) 0.052(5) -0.021(5)
C15 0.079(5) 0.099(6) 0.063(4) -0.003(4) 0.025(4) -0.026(5)
C16 0.059(4) 0.053(4) 0.057(4) -0.001(3) 0.017(3) -0.001(3)
C17 0.058(4) 0.071(5) 0.043(3) 0.005(3) 0.011(3) 0.002(4)
C18 0.059(4) 0.058(4) 0.050(3) 0.009(3) 0.017(3) 0.005(3)
C19 0.067(5) 0.063(5) 0.071(4) 0.007(4) 0.032(4) 0.013(4)
C20 0.088(6) 0.061(5) 0.098(6) 0.010(4) 0.028(5) 0.003(5)
C21 0.115(8) 0.059(5) 0.100(6) 0.002(5) 0.026(6) 0.012(5)
C22 0.129(8) 0.070(6) 0.088(6) -0.015(5) 0.016(5) 0.002(5)
C23 0.104(7) 0.067(5) 0.066(5) -0.002(4) 0.013(4) -0.007(5)
C24 0.054(4) 0.061(4) 0.057(4) 0.000(3) 0.020(3) 0.006(3)
N10 0.058(5) 0.083(6) 0.111(7) 0.002(5) 0.010(5) -0.005(4)
O7 0.065(12) 0.119(19) 0.041(10) -0.024(10) -0.001(8) 0.003(10)
O8 0.075(7) 0.076(8) 0.032(4) 0.001(5) 0.009(4) 0.021(6)
O9 0.105(12) 0.080(9) 0.069(7) -0.021(6) 0.001(8) 0.000(8)
O7' 0.076(10) 0.092(12) 0.053(10) -0.001(7) 0.032(8) -0.007(8)
O8' 0.126(12) 0.113(11) 0.146(12) 0.002(10) 0.081(10) -0.016(9)
O9' 0.070(9) 0.155(14) 0.076(7) -0.009(9) 0.011(7) -0.041(9)
O1W 0.384(15) 0.273(12) 0.224(10) -0.089(9) 0.018(10) 0.060(11)
O2W 0.34(2) 0.251(18) 0.32(2) 0.031(16) 0.060(17) 0.036(16)
O3W 0.37(3) 0.31(2) 0.38(2) -0.044(19) -0.001(19) -0.093(17)

loop_
_atom_type_symbol
_atom_type_description
_atom_type_scat_dispersion_real
_atom_type_scat_dispersion_imag
_atom_type_scat_source
C C 0.0033 0.0016 'International Tables Vol C Tables 4.2.6.8 and 6.1.1.4'
H H 0.0000 0.0000 'International Tables Vol C Tables 4.2.6.8 and 6.1.1.4'
N N 0.0061 0.0033 'International Tables Vol C Tables 4.2.6.8 and 6.1.1.4'
O O 0.0106 0.0060 'International Tables Vol C Tables 4.2.6.8 and 6.1.1.4'
Yb Yb -0.3850 5.5486 'International Tables Vol C Tables 4.2.6.8 and 6.1.1.4'

loop_
_geom_angle_atom_site_label_1
_geom_angle_atom_site_label_2
_geom_angle_atom_site_label_3
_geom_angle
_geom_angle_site_symmetry_1
_geom_angle_site_symmetry_3
_geom_angle_publ_flag
O7' Yb1 O2 89.6(5) . . ?
O7' Yb1 O7 11.7(9) . . ?
O2 Yb1 O7 100.8(5) . . ?
O7' Yb1 O5 119.1(9) . . ?
O2 Yb1 O5 75.37(16) . . ?
O7 Yb1 O5 118.5(8) . . ?
O7' Yb1 N2 72.6(8) . . ?
O2 Yb1 N2 122.38(17) . . ?
O7 Yb1 N2 69.5(7) . . ?
O5 Yb1 N2 160.32(16) . . ?
O7' Yb1 O1 90.4(8) . . ?
O2 Yb1 O1 52.29(15) . . ?
O7 Yb1 O1 99.9(7) . . ?
O5 Yb1 O1 120.08(15) . . ?
N2 Yb1 O1 72.96(16) . . ?
O7' Yb1 N4 83.9(7) . . ?
O2 Yb1 N4 137.85(17) . . ?
O7 Yb1 N4 73.4(6) . . ?
O5 Yb1 N4 71.83(15) . . ?
N2 Yb1 N4 95.26(16) . . ?
O1 Yb1 N4 168.03(15) . . ?
O7' Yb1 N3 164.9(8) . . ?
O2 Yb1 N3 80.24(16) . . ?
O7 Yb1 N3 172.2(8) . . ?
O5 Yb1 N3 69.27(16) . . ?
N2 Yb1 N3 103.37(16) . . ?
O1 Yb1 N3 74.58(16) . . ?
N4 Yb1 N3 111.09(16) . . ?
O7' Yb1 O4 68.0(9) . . ?
O2 Yb1 O4 65.91(17) . . ?
O7 Yb1 O4 70.4(7) . . ?
O5 Yb1 O4 51.78(15) . . ?
N2 Yb1 O4 139.83(16) . . ?
O1 Yb1 O4 114.45(15) . . ?
N4 Yb1 O4 73.11(15) . . ?
N3 Yb1 O4 116.74(15) . . ?
O7' Yb1 N1 123.5(5) . . ?
O2 Yb1 N1 145.06(17) . . ?
O7 Yb1 N1 113.1(5) . . ?
O5 Yb1 N1 94.87(14) . . ?
N2 Yb1 N1 65.78(15) . . ?
O1 Yb1 N1 111.05(15) . . ?
N4 Yb1 N1 64.34(16) . . ?
N3 Yb1 N1 65.03(15) . . ?
O4 Yb1 N1 132.95(15) . . ?
O7' Yb1 O8' 32.2(6) . . ?
O2 Yb1 O8' 59.0(3) . . ?
O7 Yb1 O8' 43.8(6) . . ?
O5 Yb1 O8' 114.3(3) . . ?
N2 Yb1 O8' 84.2(3) . . ?
O1 Yb1 O8' 64.6(4) . . ?
N4 Yb1 O8' 113.0(4) . . ?
N3 Yb1 O8' 134.3(4) . . ?
O4 Yb1 O8' 66.8(3) . . ?
N1 Yb1 O8' 148.8(3) . . ?
O7' Yb1 N8 88.4(6) . . ?
O2 Yb1 N8 25.93(15) . . ?
O7 Yb1 N8 99.9(6) . . ?
O5 Yb1 N8 98.55(17) . . ?
N2 Yb1 N8 97.50(18) . . ?
O1 Yb1 N8 26.45(16) . . ?
N4 Yb1 N8 162.42(18) . . ?
N3 Yb1 N8 77.60(17) . . ?
O4 Yb1 N8 89.36(19) . . ?
N1 Yb1 N8 132.38(18) . . ?
O8' Yb1 N8 56.7(4) . . ?
N8 O1 Yb1 93.7(4) . . ?
C17 N1 C9 111.8(4) . . ?
C17 N1 C1 109.4(4) . . ?
C9 N1 C1 108.4(4) . . ?
C17 N1 Yb1 107.1(3) . . ?
C9 N1 Yb1 110.6(3) . . ?
C1 N1 Yb1 109.6(3) . . ?
C2 C1 N1 109.6(5) . . ?
C2 C1 H1A 109.7 . . ?
N1 C1 H1A 109.7 . . ?
C2 C1 H1B 109.7 . . ?
N1 C1 H1B 109.7 . . ?
H1A C1 H1B 108.2 . . ?
N8 O2 Yb1 96.8(4) . . ?
C2 N2 C8 105.6(5) . . ?
C2 N2 Yb1 120.1(4) . . ?
C8 N2 Yb1 134.0(4) . . ?
N2 C2 N5 112.4(6) . . ?
N2 C2 C1 123.9(5) . . ?
N5 C2 C1 123.5(5) . . ?
C10 N3 C16 104.1(5) . . ?
C10 N3 Yb1 118.8(4) . . ?
C16 N3 Yb1 136.2(3) . . ?
N5 C3 C4 132.0(6) . . ?
N5 C3 C8 106.1(6) . . ?
C4 C3 C8 121.9(7) . . ?
N9 O4 Yb1 93.1(3) . . ?
C18 N4 C24 105.2(5) . . ?
C18 N4 Yb1 117.5(4) . . ?
C24 N4 Yb1 136.9(4) . . ?
C5 C4 C3 116.3(7) . . ?
C5 C4 H4A 121.9 . . ?
C3 C4 H4A 121.9 . . ?
N9 O5 Yb1 97.9(4) . . ?
C2 N5 C3 108.0(5) . . ?
C2 N5 H5A 126.0 . . ?
C3 N5 H5A 126.0 . . ?
C4 C5 C6 122.4(7) . . ?
C4 C5 H5B 118.8 . . ?
C6 C5 H5B 118.8 . . ?
C11 N6 C10 107.1(5) . . ?
C11 N6 H6A 126.4 . . ?
C10 N6 H6A 126.4 . . ?
C7 C6 C5 121.5(7) . . ?
C7 C6 H6B 119.3 . . ?
C5 C6 H6B 119.3 . . ?
C18 N7 C19 107.2(5) . . ?
C18 N7 H7A 126.4 . . ?
C19 N7 H7A 126.4 . . ?
C6 C7 C8 117.4(6) . . ?
C6 C7 H7B 121.3 . . ?
C8 C7 H7B 121.3 . . ?
O3 N8 O2 120.3(6) . . ?
O3 N8 O1 122.9(7) . . ?
O2 N8 O1 116.8(6) . . ?
O3 N8 Yb1 172.4(6) . . ?
O2 N8 Yb1 57.3(3) . . ?
O1 N8 Yb1 59.8(3) . . ?
N2 C8 C7 131.6(5) . . ?
N2 C8 C3 107.9(5) . . ?
C7 C8 C3 120.4(6) . . ?
O6 N9 O4 121.0(6) . . ?
O6 N9 O5 121.9(6) . . ?
O4 N9 O5 117.1(5) . . ?
O6 N9 Yb1 174.8(4) . . ?
O4 N9 Yb1 60.9(3) . . ?
O5 N9 Yb1 56.3(3) . . ?
C10 C9 N1 108.4(5) . . ?
C10 C9 H9A 110.0 . . ?
N1 C9 H9A 110.0 . . ?
C10 C9 H9B 110.0 . . ?
N1 C9 H9B 110.0 . . ?
H9A C9 H9B 108.4 . . ?
N3 C10 N6 112.9(6) . . ?
N3 C10 C9 123.4(6) . . ?
N6 C10 C9 123.7(6) . . ?
N6 C11 C12 132.6(3) . . ?
N6 C11 C16 107.4(3) . . ?
C12 C11 C16 120.0 . . ?
C11 C12 C13 120.0 . . ?
C11 C12 H12A 120.0 . . ?
C13 C12 H12A 120.0 . . ?
C14 C13 C12 120.0 . . ?
C14 C13 H13A 120.0 . . ?
C12 C13 H13A 120.0 . . ?
C13 C14 C15 120.0 . . ?
C13 C14 H14A 120.0 . . ?
C15 C14 H14A 120.0 . . ?
C14 C15 C16 120.0 . . ?
C14 C15 H15A 120.0 . . ?
C16 C15 H15A 120.0 . . ?
C15 C16 C11 120.0 . . ?
C15 C16 N3 131.6(3) . . ?
C11 C16 N3 108.4(3) . . ?
N1 C17 C18 108.2(5) . . ?
N1 C17 H17A 110.1 . . ?
C18 C17 H17A 110.1 . . ?
N1 C17 H17B 110.1 . . ?
C18 C17 H17B 110.1 . . ?
H17A C17 H17B 108.4 . . ?
N4 C18 N7 112.9(6) . . ?
N4 C18 C17 122.6(6) . . ?
N7 C18 C17 124.5(6) . . ?
N7 C19 C20 131.8(7) . . ?
N7 C19 C24 105.8(6) . . ?
C20 C19 C24 122.3(7) . . ?
C21 C20 C19 117.0(8) . . ?
C21 C20 H20A 121.5 . . ?
C19 C20 H20A 121.5 . . ?
C22 C21 C20 121.0(8) . . ?
C22 C21 H21A 119.5 . . ?
C20 C21 H21A 119.5 . . ?
C21 C22 C23 124.0(8) . . ?
C21 C22 H22A 118.0 . . ?
C23 C22 H22A 118.0 . . ?
C24 C23 C22 115.5(7) . . ?
C24 C23 H23A 122.3 . . ?
C22 C23 H23A 122.3 . . ?
C23 C24 N4 130.9(6) . . ?
C23 C24 C19 120.2(7) . . ?
N4 C24 C19 108.9(6) . . ?
O8 N10 O9 108.9(11) . . ?
O8 N10 O7 142.8(15) . . ?
O9 N10 O7 107.8(14) . . ?
N10 O7 Yb1 107.9(11) . . ?
O8' O7' Yb1 95.5(15) . . ?
O7' O8' Yb1 52.3(14) . . ?

loop_
_geom_bond_atom_site_label_1
_geom_bond_atom_site_label_2
_geom_bond_distance
_geom_bond_site_symmetry_2
_geom_bond_publ_flag
Yb1 O7' 2.21(3) . ?
Yb1 O2 2.406(4) . ?
Yb1 O7 2.42(3) . ?
Yb1 O5 2.424(4) . ?
Yb1 N2 2.437(5) . ?
Yb1 O1 2.461(5) . ?
Yb1 N4 2.480(5) . ?
Yb1 N3 2.491(5) . ?
Yb1 O4 2.528(4) . ?
Yb1 N1 2.675(4) . ?
Yb1 O8' 2.77(2) . ?
Yb1 N8 2.841(6) . ?
O1 N8 1.268(6) . ?
N1 C17 1.466(7) . ?
N1 C9 1.480(7) . ?
N1 C1 1.511(7) . ?
C1 C2 1.468(9) . ?
C1 H1A 0.9700 . ?
C1 H1B 0.9700 . ?
O2 N8 1.251(7) . ?
N2 C2 1.328(7) . ?
N2 C8 1.381(7) . ?
C2 N5 1.329(7) . ?
O3 N8 1.219(7) . ?
N3 C10 1.330(7) . ?
N3 C16 1.415(5) . ?
C3 N5 1.355(8) . ?
C3 C4 1.399(9) . ?
C3 C8 1.408(8) . ?
O4 N9 1.268(7) . ?
N4 C18 1.329(7) . ?
N4 C24 1.392(8) . ?
C4 C5 1.370(10) . ?
C4 H4A 0.9300 . ?
O5 N9 1.269(6) . ?
N5 H5A 0.8600 . ?
C5 C6 1.392(9) . ?
C5 H5B 0.9300 . ?
O6 N9 1.214(6) . ?
N6 C11 1.349(6) . ?
N6 C10 1.359(7) . ?
N6 H6A 0.8600 . ?
C6 C7 1.383(9) . ?
C6 H6B 0.9300 . ?
N7 C18 1.341(7) . ?
N7 C19 1.383(8) . ?
N7 H7A 0.8600 . ?
C7 C8 1.386(8) . ?
C7 H7B 0.9300 . ?
C9 C10 1.460(8) . ?
C9 H9A 0.9700 . ?
C9 H9B 0.9700 . ?
C11 C12 1.3900 . ?
C11 C16 1.3900 . ?
C12 C13 1.3900 . ?
C12 H12A 0.9300 . ?
C13 C14 1.3900 . ?
C13 H13A 0.9300 . ?
C14 C15 1.3900 . ?
C14 H14A 0.9300 . ?
C15 C16 1.3900 . ?
C15 H15A 0.9300 . ?
C17 C18 1.476(8) . ?
C17 H17A 0.9700 . ?
C17 H17B 0.9700 . ?
C19 C20 1.387(10) . ?
C19 C24 1.398(9) . ?
C20 C21 1.369(10) . ?
C20 H20A 0.9300 . ?
C21 C22 1.347(10) . ?
C21 H21A 0.9300 . ?
C22 C23 1.406(10) . ?
C22 H22A 0.9300 . ?
C23 C24 1.385(9) . ?
C23 H23A 0.9300 . ?
N10 O8 1.286(13) . ?
N10 O9 1.352(15) . ?
N10 O7 1.41(2) . ?
O7' O8' 1.48(3) . ?
O3W O3W 1.62(6) 2_654 ?
